data_1568614
loop_
_publ_author_name
'Binwal, Devesh Chandra'
'Mudoi, Prashurya Pritam'
'Panda, Debendra Prasad'
'Vishnoi, Pratap'

_publ_section_title
;
 Molybdenum chloride double perovskites: dimensionality control of optical
 and magnetic properties.
;
_journal_issue 15
_journal_name_full 'Chemical science'
_journal_page_first 3982
_journal_page_last 3989
_journal_paper_doi 10.1039/d3sc00132f
_journal_volume 14
_journal_year 2023
_chemical_formula_sum 'C2 H12 Ag Cl6 Mo N2'
_chemical_formula_weight 480.65
_space_group_crystal_system trigonal
_space_group_IT_number 164
_space_group_name_Hall '-P 3 2"'
_space_group_name_H-M_alt 'P -3 m 1'
_atom_sites_solution_hydrogens geom
_audit_creation_method SHELXL-2018/3
_audit_update_record
;
2023-01-05 deposited with the CCDC.	2023-03-06 downloaded from the CCDC.
;
_cell_angle_alpha 90
_cell_angle_beta 90
_cell_angle_gamma 120
_cell_formula_units_Z 1
_cell_length_a 7.3359(2)
_cell_length_b 7.3359(2)
_cell_length_c 6.8017(2)
_cell_measurement_reflns_used 5011
_cell_measurement_temperature 293(2)
_cell_measurement_theta_max 27.02
_cell_measurement_theta_min 2.99
_cell_volume 316.997(15)
_computing_structure_refinement 'SHELXL-2018/3 (Sheldrick, 2018)'
_diffrn_ambient_temperature 293(2)
_diffrn_measured_fraction_theta_full 0.976
_diffrn_measured_fraction_theta_max 0.980
_diffrn_measurement_device_type 'Bruker APEX-II CCD'
_diffrn_measurement_method '\f and \w scans'
_diffrn_radiation_type MoK\a
_diffrn_radiation_wavelength 0.71073
_diffrn_reflns_av_R_equivalents 0.0241
_diffrn_reflns_av_unetI/netI 0.0081
_diffrn_reflns_Laue_measured_fraction_full 0.976
_diffrn_reflns_Laue_measured_fraction_max 0.980
_diffrn_reflns_limit_h_max 9
_diffrn_reflns_limit_h_min -9
_diffrn_reflns_limit_k_max 9
_diffrn_reflns_limit_k_min -9
_diffrn_reflns_limit_l_max 8
_diffrn_reflns_limit_l_min -8
_diffrn_reflns_number 6077
_diffrn_reflns_point_group_measured_fraction_full 0.976
_diffrn_reflns_point_group_measured_fraction_max 0.980
_diffrn_reflns_theta_full 25.242
_diffrn_reflns_theta_max 27.019
_diffrn_reflns_theta_min 2.995
_exptl_absorpt_coefficient_mu 3.753
_exptl_absorpt_correction_type multi-scan
_exptl_absorpt_process_details SADABS
_exptl_crystal_colour red
_exptl_crystal_density_diffrn 2.518
_exptl_crystal_description hexagonal
_exptl_crystal_F_000 229
_exptl_transmission_factor_max 0.7455
_exptl_transmission_factor_min 0.5624
_refine_diff_density_max 0.883
_refine_diff_density_min -1.280
_refine_diff_density_rms 0.151
_refine_ls_extinction_method none
_refine_ls_goodness_of_fit_ref 1.373
_refine_ls_hydrogen_treatment constr
_refine_ls_matrix_type full
_refine_ls_number_parameters 19
_refine_ls_number_reflns 287
_refine_ls_number_restraints 0
_refine_ls_restrained_S_all 1.373
_refine_ls_R_factor_all 0.0369
_refine_ls_R_factor_gt 0.0368
_refine_ls_shift/su_max 0.000
_refine_ls_shift/su_mean 0.000
_refine_ls_structure_factor_coef Fsqd
_refine_ls_weighting_details 'w=1/[\s^2^(Fo^2^)+2.7546P] where P=(Fo^2^+2Fc^2^)/3'
_refine_ls_weighting_scheme calc
_refine_ls_wR_factor_gt 0.0964
_refine_ls_wR_factor_ref 0.0964
_reflns_Friedel_coverage 0.000
_reflns_number_gt 285
_reflns_number_total 287
_reflns_threshold_expression 'I > 2\s(I)'
_cod_data_source_file d3sc00132f2.cif
_cod_data_source_block (MA)2AgMoCl6
_cod_depositor_comments 'Adding full bibliography for 1568613--1568617.cif.'
_cod_original_cell_volume 317.00(2)
_cod_database_code 1568614
_shelx_shelxl_version_number 2018/3
_shelx_space_group_comment
;
The symmetry employed for this shelxl refinement is uniquely defined
by the following loop, which should always be used as a source of
symmetry information in preference to the above space-group names.
They are only intended as comments.
;

loop_
_space_group_symop_operation_xyz
'x, y, z'
'-y, x-y, z'
'-x+y, -x, z'
'x-y, -y, -z'
'-x, -x+y, -z'
'y, x, -z'
'-x, -y, -z'
'y, -x+y, -z'
'x-y, x, -z'
'-x+y, y, z'
'x, x-y, z'
'-y, -x, z'

loop_
_atom_site_label
_atom_site_type_symbol
_atom_site_fract_x
_atom_site_fract_y
_atom_site_fract_z
_atom_site_U_iso_or_equiv
_atom_site_adp_type
_atom_site_occupancy
_atom_site_site_symmetry_order
_atom_site_calc_flag
_atom_site_refinement_flags_posn
_atom_site_refinement_flags_adp
_atom_site_refinement_flags_occupancy
_atom_site_disorder_assembly
_atom_site_disorder_group
C1 C 0.666667 0.333333 0.130(2) 0.052(5) Uani 1 6 d S T P . .
H1 H 0.649270 0.447091 0.083199 0.078 Uiso 0.1667 1 calc R U P . .
H2 H 0.552909 0.202179 0.083198 0.078 Uiso 0.1667 1 calc R U P . .
H3 H 0.797821 0.350731 0.083199 0.078 Uiso 0.1667 1 calc R U P . .
N1 N 0.666667 0.333333 0.3415(19) 0.054(4) Uani 1 6 d S T P . .
H6 H 0.781239 0.333714 0.385144 0.081 Uiso 0.1667 1 calc R U P . .
H4 H 0.552475 0.218761 0.385144 0.081 Uiso 0.1667 1 calc R U P . .
H5 H 0.666286 0.447525 0.385144 0.081 Uiso 0.1667 1 calc R U P . .
Cl1 Cl 0.3125(3) 0.15624(17) 0.7104(3) 0.0404(6) Uani 1 2 d S T P . .
Mo1 Mo 0.000000 0.000000 0.500000 0.0190(4) Uani 1 12 d S T P . .
Ag1 Ag 0.000000 0.000000 1.000000 0.0544(7) Uani 1 12 d S T P . .

loop_
_atom_site_aniso_label
_atom_site_aniso_U_11
_atom_site_aniso_U_22
_atom_site_aniso_U_33
_atom_site_aniso_U_23
_atom_site_aniso_U_13
_atom_site_aniso_U_12
C1 0.063(7) 0.063(7) 0.031(8) 0.000 0.000 0.031(4)
N1 0.064(6) 0.064(6) 0.035(7) 0.000 0.000 0.032(3)
Cl1 0.0295(11) 0.0499(10) 0.0351(10) -0.0052(4) -0.0103(8) 0.0147(5)
Mo1 0.0210(5) 0.0210(5) 0.0148(6) 0.000 0.000 0.0105(3)
Ag1 0.0710(10) 0.0710(10) 0.0212(8) 0.000 0.000 0.0355(5)

loop_
_atom_type_symbol
_atom_type_description
_atom_type_scat_dispersion_real
_atom_type_scat_dispersion_imag
_atom_type_scat_source
C C 0.0033 0.0016 'International Tables Vol C Tables 4.2.6.8 and 6.1.1.4'
H H 0.0000 0.0000 'International Tables Vol C Tables 4.2.6.8 and 6.1.1.4'
N N 0.0061 0.0033 'International Tables Vol C Tables 4.2.6.8 and 6.1.1.4'
Cl Cl 0.1484 0.1585 'International Tables Vol C Tables 4.2.6.8 and 6.1.1.4'
Mo Mo -1.6832 0.6857 'International Tables Vol C Tables 4.2.6.8 and 6.1.1.4'
Ag Ag -0.8971 1.1015 'International Tables Vol C Tables 4.2.6.8 and 6.1.1.4'

loop_
_geom_angle_atom_site_label_1
_geom_angle_atom_site_label_2
_geom_angle_atom_site_label_3
_geom_angle
_geom_angle_site_symmetry_1
_geom_angle_site_symmetry_3
_geom_angle_publ_flag
N1 C1 H1 109.5 . . ?
N1 C1 H2 109.5 . . ?
H1 C1 H2 109.5 . . ?
N1 C1 H3 109.5 . . ?
H1 C1 H3 109.5 . . ?
H2 C1 H3 109.5 . . ?
N1 C1 H1 109(3) . 10_655 ?
H1 C1 H1 69.2 . 10_655 ?
H2 C1 H1 138.7 . 10_655 ?
H3 C1 H1 43.2 . 10_655 ?
N1 C1 H1 109.5(7) . 11 ?
H1 C1 H1 138.7 . 11 ?
H2 C1 H1 43.2 . 11 ?
H3 C1 H1 69.2 . 11 ?
H1 C1 H1 109.5 10_655 11 ?
N1 C1 H1 109(2) . 12_665 ?
H1 C1 H1 43.2 . 12_665 ?
H2 C1 H1 69.2 . 12_665 ?
H3 C1 H1 138.7 . 12_665 ?
H1 C1 H1 109.5 10_655 12_665 ?
H1 C1 H1 109.5 11 12_665 ?
C1 N1 H6 109.5 . . ?
C1 N1 H4 109.5 . . ?
H6 N1 H4 109.5 . . ?
C1 N1 H5 109.5 . . ?
H6 N1 H5 109.5 . . ?
H4 N1 H5 109.5 . . ?
C1 N1 H6 109.47(3) . 10_655 ?
H6 N1 H6 141.1 . 10_655 ?
H4 N1 H6 56.6 . 10_655 ?
H5 N1 H6 55.9 . 10_655 ?
C1 N1 H6 109(3) . 11 ?
H6 N1 H6 55.9 . 11 ?
H4 N1 H6 141.1 . 11 ?
H5 N1 H6 56.6 . 11 ?
H6 N1 H6 109.5 10_655 11 ?
C1 N1 H6 109(3) . 12_665 ?
H6 N1 H6 56.6 . 12_665 ?
H4 N1 H6 55.9 . 12_665 ?
H5 N1 H6 141.1 . 12_665 ?
H6 N1 H6 109.5 10_655 12_665 ?
H6 N1 H6 109.5 11 12_665 ?
Mo1 Cl1 Ag1 80.56(6) . . ?
Cl1 Mo1 Cl1 180.0 7_556 . ?
Cl1 Mo1 Cl1 89.25(7) 7_556 8_556 ?
Cl1 Mo1 Cl1 90.75(7) . 8_556 ?
Cl1 Mo1 Cl1 90.75(7) 7_556 2 ?
Cl1 Mo1 Cl1 89.25(7) . 2 ?
Cl1 Mo1 Cl1 180.00(7) 8_556 2 ?
Cl1 Mo1 Cl1 89.25(7) 7_556 9_556 ?
Cl1 Mo1 Cl1 90.75(7) . 9_556 ?
Cl1 Mo1 Cl1 89.25(7) 8_556 9_556 ?
Cl1 Mo1 Cl1 90.75(7) 2 9_556 ?
Cl1 Mo1 Cl1 90.75(7) 7_556 3 ?
Cl1 Mo1 Cl1 89.25(7) . 3 ?
Cl1 Mo1 Cl1 90.75(7) 8_556 3 ?
Cl1 Mo1 Cl1 89.25(7) 2 3 ?
Cl1 Mo1 Cl1 180.00(8) 9_556 3 ?
Cl1 Ag1 Cl1 180.0 9_557 3 ?
Cl1 Ag1 Cl1 75.88(6) 9_557 8_557 ?
Cl1 Ag1 Cl1 104.12(6) 3 8_557 ?
Cl1 Ag1 Cl1 104.12(6) 9_557 2 ?
Cl1 Ag1 Cl1 75.88(6) 3 2 ?
Cl1 Ag1 Cl1 180.0 8_557 2 ?
Cl1 Ag1 Cl1 75.88(6) 9_557 7_557 ?
Cl1 Ag1 Cl1 104.12(6) 3 7_557 ?
Cl1 Ag1 Cl1 75.88(6) 8_557 7_557 ?
Cl1 Ag1 Cl1 104.12(6) 2 7_557 ?
Cl1 Ag1 Cl1 104.12(6) 9_557 . ?
Cl1 Ag1 Cl1 75.88(6) 3 . ?
Cl1 Ag1 Cl1 104.12(6) 8_557 . ?
Cl1 Ag1 Cl1 75.88(6) 2 . ?
Cl1 Ag1 Cl1 180.0 7_557 . ?

loop_
_geom_bond_atom_site_label_1
_geom_bond_atom_site_label_2
_geom_bond_distance
_geom_bond_site_symmetry_2
_geom_bond_publ_flag
C1 N1 1.44(2) . ?
C1 H1 0.9600 . ?
C1 H2 0.9600 . ?
C1 H3 0.9600 . ?
C1 H1 0.96(13) 10_655 ?
C1 H1 0.96(3) 11 ?
C1 H1 0.96(10) 12_665 ?
N1 H6 0.8900 . ?
N1 H4 0.8900 . ?
N1 H5 0.8900 . ?
N1 H6 0.8900 10_655 ?
N1 H6 0.89(12) 11 ?
N1 H6 0.89(12) 12_665 ?
Cl1 Mo1 2.447(2) . ?
Cl1 Ag1 2.796(2) . ?
